data_4130001
loop_
_publ_author_name
'Iovan, Diana A.'
'Betley, Theodore A.'

_publ_section_title
;
 Characterization of Iron-Imido Species Relevant for N-Group Transfer
 Chemistry.
;
_journal_issue 6
_journal_name_full 'Journal of the American Chemical Society'
_journal_page_first 1983
_journal_page_last 1993
_journal_paper_doi 10.1021/jacs.5b12582
_journal_volume 138
_journal_year 2016
_chemical_formula_moiety '2(C31 H30 Cl3 F6 Fe N3), 0.5(C6 H6)'
_chemical_formula_sum 'C65 H63 Cl6 F12 Fe2 N6'
_chemical_formula_weight 1480.61
_space_group_crystal_system monoclinic
_space_group_IT_number 14
_space_group_name_Hall '-P 2ybc'
_space_group_name_H-M_alt 'P 1 21/c 1'
_atom_sites_solution_hydrogens mixed
_audit_creation_date 2015-09-07
_audit_creation_method
;
Olex2 1.2
(compiled 2015.01.26 svn.r3150 for OlexSys, GUI svn.r4998)
;
_cell_angle_alpha 90
_cell_angle_beta 103.3970(10)
_cell_angle_gamma 90
_cell_formula_units_Z 4
_cell_length_a 13.6061(6)
_cell_length_b 31.1222(14)
_cell_length_c 17.3548(7)
_cell_measurement_reflns_used 9918
_cell_measurement_temperature 100(1)
_cell_measurement_theta_max 25.19
_cell_measurement_theta_min 2.30
_cell_volume 7148.9(5)
_computing_cell_refinement 'SAINT v8.34A (Bruker, 2013)'
_computing_data_collection 'APEX2 v2014.9-0 (Bruker-AXS, 2014)'
_computing_data_reduction 'SAINT v8.34A (Bruker, 2013)'
_computing_molecular_graphics 'Olex2 (Dolomanov et al., 2009)'
_computing_publication_material 'Olex2 (Dolomanov et al., 2009)'
_computing_structure_refinement 'XLMP (Sheldrick, 2008)'
_computing_structure_solution 'SHELXS-97 (Sheldrick, 2008)'
_diffrn_ambient_temperature 99.98
_diffrn_measured_fraction_theta_full 0.989
_diffrn_measured_fraction_theta_max 0.989
_diffrn_measurement_device_type 'Bruker APEX-II CCD'
_diffrn_measurement_method 'phi and omega scans'
_diffrn_radiation_type MoK\a
_diffrn_radiation_wavelength 0.71073
_diffrn_reflns_av_R_equivalents 0.0893
_diffrn_reflns_av_unetI/netI 0.0958
_diffrn_reflns_Laue_measured_fraction_full 0.989
_diffrn_reflns_Laue_measured_fraction_max 0.989
_diffrn_reflns_limit_h_max 15
_diffrn_reflns_limit_h_min -16
_diffrn_reflns_limit_k_max 37
_diffrn_reflns_limit_k_min -37
_diffrn_reflns_limit_l_max 20
_diffrn_reflns_limit_l_min -20
_diffrn_reflns_number 54141
_diffrn_reflns_point_group_measured_fraction_full 0.989
_diffrn_reflns_point_group_measured_fraction_max 0.989
_diffrn_reflns_theta_full 25.222
_diffrn_reflns_theta_max 25.222
_diffrn_reflns_theta_min 2.162
_diffrn_source 'fine-focus sealed tube'
_exptl_absorpt_coefficient_mu 0.703
_exptl_absorpt_correction_T_max 0.934
_exptl_absorpt_correction_T_min 0.759
_exptl_absorpt_correction_type multi-scan
_exptl_crystal_colour green-red
_exptl_crystal_density_diffrn 1.376
_exptl_crystal_description plate
_exptl_crystal_F_000 3028
_exptl_crystal_size_max 0.21
_exptl_crystal_size_mid 0.11
_exptl_crystal_size_min 0.1
_refine_diff_density_max 1.570
_refine_diff_density_min -0.958
_refine_diff_density_rms 0.120
_refine_ls_extinction_method none
_refine_ls_goodness_of_fit_ref 1.029
_refine_ls_hydrogen_treatment mixed
_refine_ls_matrix_type full
_refine_ls_number_parameters 825
_refine_ls_number_reflns 12782
_refine_ls_number_restraints 30
_refine_ls_restrained_S_all 1.047
_refine_ls_R_factor_all 0.1348
_refine_ls_R_factor_gt 0.0784
_refine_ls_shift/su_max 0.002
_refine_ls_shift/su_mean 0.000
_refine_ls_structure_factor_coef Fsqd
_refine_ls_weighting_details 'w=1/[\s^2^(Fo^2^)+(0.1052P)^2^+27.4622P] where P=(Fo^2^+2Fc^2^)/3'
_refine_ls_weighting_scheme calc
_refine_ls_wR_factor_gt 0.1946
_refine_ls_wR_factor_ref 0.2255
_reflns_Friedel_coverage 0.000
_reflns_number_gt 8012
_reflns_number_total 12782
_reflns_threshold_expression 'I > 2\s(I)'
_cod_data_source_file ja5b12582_si_002.cif
_cod_data_source_block tbulfeclnh2ar-cf3
_cod_database_code 4130001
_shelx_space_group_comment
;
The symmetry employed for this shelxl refinement is uniquely defined
by the following loop, which should always be used as a source of
symmetry information in preference to the above space-group names.
They are only intended as comments.
;
_shelx_estimated_absorpt_t_max 0.933
_shelx_estimated_absorpt_t_min 0.866
_olex2_refinement_description
;
1. Fixed Uiso
 At 1.2 times of:
  All C(H) groups, All N(H,H) groups
 At 1.5 times of:
  All C(H,H,H) groups
2. Restrained distances
 C02F-F1A \\sim C02F-F1B \\sim C02F-F2A \\sim C02F-F2B \\sim C02F-F3A \\sim
C02F-F3B
 with sigma of 0.02
 N00K-H00D \\sim N00K-H00C
 with sigma of 0.02
3. Rigid bond restraints
 C01S, C02E
 with sigma for 1-2 distances of 0.01 and sigma for 1-3 distances of 0.01
 C01S, C02H
 with sigma for 1-2 distances of 0.01 and sigma for 1-3 distances of 0.01
4. Uiso/Uaniso restraints and constraints
C01S \\sim C02E: within 1.7A with sigma of 0.04 and sigma for terminal atoms of
0.08
C01S \\sim C02H: within 1.7A with sigma of 0.04 and sigma for terminal atoms of
0.08
Uanis(Cl3) = Uanis(Cl3A)
Uanis(F00V) = Uanis(F00W)
Uanis(F00Y) = Uanis(F00Z)
Uanis(F00J) = Uanis(F00K)
Uanis(C6) = Uanis(C3) = Uanis(C1) = Uanis(C2) = Uanis(C8) = Uanis(C7)
Uanis(C02H) = Uanis(C02E)
Uanis(F1A) = Uanis(F00C)
Uanis(F2A) = Uanis(F00B)
Uanis(F3A) = Uanis(F00A)
Uanis(F1B) = Uanis(F00C)
Uanis(F2B) = Uanis(F00B)
Uanis(F3B) = Uanis(F00A)
5. Others
 Sof(Cl3A)=1-FVAR(1)
 Sof(Cl3)=FVAR(1)
 Sof(F00W)=Sof(F00Z)=Sof(F00K)=1-FVAR(2)
 Sof(F00J)=Sof(F00V)=Sof(F00Y)=FVAR(2)
 Sof(F1B)=Sof(F2B)=Sof(F3B)=1-FVAR(3)
 Sof(F2A)=Sof(F3A)=Sof(F1A)=FVAR(3)
 Fixed Sof: C6(0.5) H6(0.5) C1(0.5) H1(0.5) C3(0.5) H3(0.5) C2(0.5) H2(0.5)
 C8(0.5) H8(0.5) C7(0.5) H7(0.5)
6.a Secondary CH2 refined with riding coordinates:
 N00L(H00A,H00B)
6.b Aromatic/amide H refined with riding coordinates:
 C00W(H00W), C011(H011), C012(H012), C013(H013), C014(H014), C015(H015),
 C017(H017), C018(H018), C01C(H01C), C01E(H01E), C01F(H01N), C01G(H01G),
 C01H(H01O), C01I(H01I), C01P(H01P), C025(H025), C026(H026), C02B(H02P),
 C02C(H02Q), C02D(H02R), C6(H6), C1(H1), C3(H3), C2(H2), C8(H8), C7(H7)
6.c Fitted hexagon refined as free rotating group:
 C6(C1,C3,C2,C8,C7)
6.d Idealised Me refined as rotating group:
 C01M(H01A,H01B,H01D), C01T(H01F,H01H,H01J), C01V(H01Q,H01R,H01S), C01W(H01T,
 H01U,H01V), C01X(H01W,H01X,H01Y), C01Y(H01K,H01L,H01M), C024(H02A,H02B,H02C),
 C027(H02J,H02K,H02L), C02A(H02M,H02N,H02O), C02E(H02D,H02E,H02F), C02G(H02S,
 H02T,H02U), C02H(H02G,H02H,H02I)
;
_shelx_shelxl_version_number 2014/7
_olex2_submission_special_instructions 'No special instructions were received'

loop_
_space_group_symop_operation_xyz
'x, y, z'
'-x, y+1/2, -z+1/2'
'-x, -y, -z'
'x, -y-1/2, z-1/2'

loop_
_atom_site_label
_atom_site_type_symbol
_atom_site_fract_x
_atom_site_fract_y
_atom_site_fract_z
_atom_site_U_iso_or_equiv
_atom_site_adp_type
_atom_site_occupancy
_atom_site_site_symmetry_order
_atom_site_calc_flag
_atom_site_refinement_flags_posn
_atom_site_refinement_flags_adp
_atom_site_refinement_flags_occupancy
_atom_site_disorder_assembly
_atom_site_disorder_group
Fe01 Fe 0.81180(6) 0.36148(3) 0.58133(5) 0.0212(2) Uani 1 1 d . . . . .
Fe02 Fe -0.16045(6) 0.15140(3) 0.47512(5) 0.0218(2) Uani 1 1 d . . . . .
Cl03 Cl 0.88936(12) 0.53176(5) 0.48693(9) 0.0254(4) Uani 1 1 d . . . . .
Cl04 Cl 0.74309(13) 0.48689(5) 0.74115(9) 0.0305(4) Uani 1 1 d . . . . .
Cl00 Cl -0.15710(12) 0.18262(5) 0.35805(9) 0.0298(4) Uani 1 1 d . . . . .
Cl1 Cl -0.23090(16) 0.02967(6) 0.70204(12) 0.0502(5) Uani 1 1 d . . . . .
Cl2 Cl -0.05860(17) 0.18687(8) 0.76027(11) 0.0615(6) Uani 1 1 d . . . . .
Cl3 Cl 0.79470(18) 0.28947(7) 0.56542(15) 0.0359(6) Uani 0.702(3) 1 d . . P A 1
F009 F 0.3708(3) 0.17073(12) 0.6481(2) 0.0411(10) Uani 1 1 d . . . . .
F00A F 0.5434(3) 0.24062(12) 0.7170(3) 0.0517(9) Uani 1 1 d . . . . .
F00B F 0.4572(3) 0.24999(12) 0.5988(2) 0.0446(9) Uani 1 1 d . . . . .
F00C F 0.3924(3) 0.26476(14) 0.6969(3) 0.0640(11) Uani 1 1 d . . . . .
N00D N 0.7205(3) 0.40643(14) 0.5160(3) 0.0182(11) Uani 1 1 d . . . . .
F00E F 0.2681(3) 0.11758(13) 0.6325(3) 0.0580(13) Uani 1 1 d . . . . .
N00F N 0.9330(3) 0.40034(14) 0.6244(3) 0.0168(10) Uani 1 1 d . . . . .
N00G N -0.0765(4) 0.10281(15) 0.5363(3) 0.0209(11) Uani 1 1 d . . . . .
F00H F 0.2696(3) 0.16331(16) 0.7239(2) 0.0559(13) Uani 1 1 d . . . . .
F2A F 0.4557(7) 0.4625(2) 0.6391(4) 0.0446(9) Uani 0.650(5) 1 d D . P B 1
F00J F 0.1386(5) 0.30191(15) 0.4205(3) 0.0549(16) Uani 0.868(6) 1 d . . P C 1
N00K N -0.0784(4) 0.20233(16) 0.5513(3) 0.0228(11) Uani 1 1 d D . . . .
N00L N 0.7595(4) 0.36912(16) 0.6904(3) 0.0246(12) Uani 1 1 d . . . . .
H00A H 0.7943 0.3506 0.7274 0.030 Uiso 1 1 calc R . . . .
H00B H 0.7737 0.3963 0.7090 0.030 Uiso 1 1 calc R . . . .
N00M N -0.2752(4) 0.14452(17) 0.5316(3) 0.0264(12) Uani 1 1 d . . . . .
C00N C 0.8162(4) 0.51225(18) 0.6152(3) 0.0176(12) Uani 1 1 d . . . . .
C00O C 1.0283(4) 0.39392(18) 0.6668(3) 0.0179(12) Uani 1 1 d . . . . .
C00P C 0.0252(4) 0.20656(17) 0.5479(3) 0.0194(13) Uani 1 1 d . . . . .
C00Q C -0.0781(4) 0.09939(19) 0.6167(3) 0.0227(13) Uani 1 1 d . . . . .
C00S C 0.9123(4) 0.44437(17) 0.6304(3) 0.0183(12) Uani 1 1 d . . . . .
C00T C 0.6527(4) 0.36136(18) 0.6802(3) 0.0214(13) Uani 1 1 d . . . . .
C00U C 0.8433(4) 0.54487(18) 0.5693(3) 0.0178(12) Uani 1 1 d . . . . .
F00V F 0.2781(4) 0.2705(3) 0.4375(4) 0.084(3) Uani 0.868(6) 1 d . . P C 1
C00W C 0.8349(4) 0.58764(17) 0.5865(3) 0.0209(13) Uani 1 1 d . . . . .
H00W H 0.8554 0.6091 0.5545 0.025 Uiso 1 1 calc R . . . .
C00X C 0.8222(4) 0.46513(17) 0.5956(3) 0.0155(12) Uani 1 1 d . . . . .
F00Y F 0.1495(6) 0.24846(18) 0.3520(3) 0.079(2) Uani 0.868(6) 1 d . . P C 1
C00Z C 0.7349(4) 0.44903(18) 0.5446(3) 0.0202(13) Uani 1 1 d . . . . .
C010 C 1.0789(4) 0.35006(18) 0.6741(3) 0.0201(13) Uani 1 1 d . . . . .
C011 C 1.0719(4) 0.43290(18) 0.6995(3) 0.0210(13) Uani 1 1 d . . . . .
H011 H 1.1386 0.4367 0.7308 0.025 Uiso 1 1 calc R . . . .
C012 C 0.0511(5) 0.23225(18) 0.4901(3) 0.0232(14) Uani 1 1 d . . . . .
H012 H 0.0006 0.2479 0.4540 0.028 Uiso 1 1 calc R . . . .
C013 C 0.6496(4) 0.47410(19) 0.5071(4) 0.0267(15) Uani 1 1 d . . . . .
H013 H 0.6393 0.5038 0.5155 0.032 Uiso 1 1 calc R . . . .
C014 C 1.0003(4) 0.46408(18) 0.6780(3) 0.0197(13) Uani 1 1 d . . . . .
H014 H 1.0078 0.4936 0.6921 0.024 Uiso 1 1 calc R . . . .
C015 C 0.0985(4) 0.18326(18) 0.5990(3) 0.0224(14) Uani 1 1 d . . . . .
H015 H 0.0805 0.1654 0.6380 0.027 Uiso 1 1 calc R . . . .
C016 C 0.1516(5) 0.23476(17) 0.4858(3) 0.0223(14) Uani 1 1 d . . . . .
C017 C 0.2263(4) 0.21161(19) 0.5373(4) 0.0244(14) Uani 1 1 d . . . . .
H017 H 0.2949 0.2134 0.5338 0.029 Uiso 1 1 calc R . . . .
C018 C 0.6202(5) 0.31966(19) 0.6863(3) 0.0235(14) Uani 1 1 d . . . . .
H018 H 0.6673 0.2968 0.6999 0.028 Uiso 1 1 calc R . . . .
C019 C 0.6299(5) 0.40611(19) 0.4629(4) 0.0262(14) Uani 1 1 d . . . . .
C01A C 0.7789(4) 0.52546(18) 0.6796(3) 0.0203(13) Uani 1 1 d . . . . .
C01B C 0.0302(5) 0.07453(19) 0.4470(4) 0.0261(14) Uani 1 1 d . . . . .
C01C C 0.7962(4) 0.59919(19) 0.6511(4) 0.0254(14) Uani 1 1 d . . . . .
H01C H 0.7889 0.6287 0.6628 0.030 Uiso 1 1 calc R . . . .
C01D C 0.0044(4) 0.08021(17) 0.5265(3) 0.0201(13) Uani 1 1 d . . . . .
C01E C 0.5861(5) 0.39466(19) 0.6610(4) 0.0280(15) Uani 1 1 d . . . . .
H01E H 0.6101 0.4230 0.6562 0.034 Uiso 1 1 calc R . . . .
C01F C 0.0579(5) 0.06344(18) 0.5996(4) 0.0242(14) Uani 1 1 d . . . . .
H01N H 0.1183 0.0470 0.6084 0.029 Uiso 1 1 calc R . . . .
C01G C 0.7687(5) 0.56792(18) 0.6979(4) 0.0247(14) Uani 1 1 d . . . . .
H01G H 0.7428 0.5756 0.7424 0.030 Uiso 1 1 calc R . . . .
C01H C 0.0069(4) 0.07526(19) 0.6557(4) 0.0256(14) Uani 1 1 d . . . . .
H01O H 0.0253 0.0685 0.7106 0.031 Uiso 1 1 calc R . . . .
C01I C 0.4475(5) 0.3455(2) 0.6533(4) 0.0322(16) Uani 1 1 d . . . . .
H01I H 0.3770 0.3402 0.6438 0.039 Uiso 1 1 calc R . . . .
C01J C -0.2466(5) 0.1338(2) 0.6130(3) 0.0259(14) Uani 1 1 d . . . . .
C01K C 0.4836(5) 0.3869(2) 0.6488(4) 0.0332(16) Uani 1 1 d . . . . .
C01L C 0.5163(5) 0.31190(19) 0.6721(4) 0.0254(14) Uani 1 1 d . . . . .
C01M C 1.0210(5) 0.3181(2) 0.7143(4) 0.0290(15) Uani 1 1 d . . . . .
H01A H 1.0175 0.3292 0.7665 0.044 Uiso 1 1 calc GR . . . .
H01B H 1.0560 0.2904 0.7206 0.044 Uiso 1 1 calc GR . . . .
H01D H 0.9524 0.3144 0.6816 0.044 Uiso 1 1 calc GR . . . .
C01N C -0.1551(5) 0.1144(2) 0.6496(4) 0.0256(14) Uani 1 1 d . . . . .
C01O C -0.1406(5) 0.1068(2) 0.7378(3) 0.0289(15) Uani 1 1 d . . . . .
C01P C 0.5859(5) 0.4476(2) 0.4574(4) 0.0318(16) Uani 1 1 d . . . . .
H01P H 0.5225 0.4555 0.4245 0.038 Uiso 1 1 calc R . . . .
C01Q C 0.1984(4) 0.18586(18) 0.5937(4) 0.0238(14) Uani 1 1 d . . . . .
C01R C 0.2763(5) 0.1600(2) 0.6491(4) 0.0308(16) Uani 1 1 d . . . . .
C01S C 0.5842(5) 0.3673(2) 0.4152(4) 0.0365(17) Uani 1 1 d . U . . .
C01T C 1.1877(4) 0.3531(2) 0.7247(4) 0.0320(16) Uani 1 1 d . . . . .
H01F H 1.2264 0.3733 0.7000 0.048 Uiso 1 1 calc GR . . . .
H01H H 1.2195 0.3247 0.7284 0.048 Uiso 1 1 calc GR . . . .
H01J H 1.1864 0.3633 0.7779 0.048 Uiso 1 1 calc GR . . . .
F3A F 0.3605(5) 0.42903(19) 0.6899(4) 0.0517(9) Uani 0.650(5) 1 d D . P B 1
C01V C 0.1035(6) 0.0370(2) 0.4502(4) 0.0366(17) Uani 1 1 d . . . . .
H01Q H 0.1654 0.0427 0.4907 0.055 Uiso 1 1 calc GR . . . .
H01R H 0.1201 0.0337 0.3985 0.055 Uiso 1 1 calc GR . . . .
H01S H 0.0719 0.0105 0.4634 0.055 Uiso 1 1 calc GR . . . .
C01W C 0.0803(5) 0.11560(19) 0.4240(4) 0.0308(15) Uani 1 1 d . . . . .
H01T H 0.0322 0.1395 0.4178 0.046 Uiso 1 1 calc GR . . . .
H01U H 0.1003 0.1108 0.3740 0.046 Uiso 1 1 calc GR . . . .
H01V H 0.1402 0.1225 0.4657 0.046 Uiso 1 1 calc GR . . . .
C01X C -0.0663(5) 0.0648(2) 0.3830(4) 0.0330(16) Uani 1 1 d . . . . .
H01W H -0.0986 0.0389 0.3977 0.050 Uiso 1 1 calc GR . . . .
H01X H -0.0487 0.0603 0.3320 0.050 Uiso 1 1 calc GR . . . .
H01Y H -0.1131 0.0891 0.3787 0.050 Uiso 1 1 calc GR . . . .
C01Y C 1.0836(6) 0.3340(2) 0.5918(4) 0.0410(18) Uani 1 1 d . . . . .
H01K H 1.0149 0.3308 0.5591 0.061 Uiso 1 1 calc GR . . . .
H01L H 1.1181 0.3062 0.5966 0.061 Uiso 1 1 calc GR . . . .
H01M H 1.1209 0.3548 0.5670 0.061 Uiso 1 1 calc GR . . . .
C01Z C 0.1805(5) 0.2629(2) 0.4248(4) 0.0304(16) Uani 1 1 d . . . . .
C020 C -0.3711(5) 0.1579(2) 0.5180(4) 0.0320(16) Uani 1 1 d . . . . .
C021 C -0.1702(5) 0.0690(2) 0.7668(4) 0.0369(17) Uani 1 1 d . . . . .
C022 C 0.4786(5) 0.2671(2) 0.6722(4) 0.0323(16) Uani 1 1 d . . . . .
F1A F 0.3443(6) 0.4189(2) 0.5660(5) 0.0640(11) Uani 0.650(5) 1 d D . P B 1
C024 C 0.5493(6) 0.3346(2) 0.4671(4) 0.0405(18) Uani 1 1 d . . . . .
H02A H 0.6068 0.3253 0.5090 0.061 Uiso 1 1 calc GR . . . .
H02B H 0.5207 0.3097 0.4350 0.061 Uiso 1 1 calc GR . . . .
H02C H 0.4976 0.3474 0.4909 0.061 Uiso 1 1 calc GR . . . .
C025 C -0.3292(5) 0.1431(2) 0.6473(4) 0.0357(17) Uani 1 1 d . . . . .
H025 H -0.3298 0.1402 0.7017 0.043 Uiso 1 1 calc R . . . .
C026 C -0.4070(5) 0.1571(3) 0.5890(4) 0.0398(18) Uani 1 1 d . . . . .
H026 H -0.4726 0.1648 0.5943 0.048 Uiso 1 1 calc R . . . .
C027 C -0.4189(6) 0.1396(3) 0.3742(4) 0.046(2) Uani 1 1 d . . . . .
H02J H -0.3478 0.1373 0.3720 0.069 Uiso 1 1 calc GR . . . .
H02K H -0.4594 0.1484 0.3223 0.069 Uiso 1 1 calc GR . . . .
H02L H -0.4428 0.1116 0.3885 0.069 Uiso 1 1 calc GR . . . .
C028 C -0.0949(5) 0.1378(3) 0.7924(4) 0.0442(19) Uani 1 1 d . . . . .
C029 C -0.4296(5) 0.1731(3) 0.4367(4) 0.044(2) Uani 1 1 d . . . . .
C02A C -0.3910(6) 0.2168(3) 0.4180(4) 0.050(2) Uani 1 1 d . . . . .
H02M H -0.3957 0.2371 0.4602 0.076 Uiso 1 1 calc GR . . . .
H02N H -0.4321 0.2272 0.3675 0.076 Uiso 1 1 calc GR . . . .
H02O H -0.3204 0.2143 0.4144 0.076 Uiso 1 1 calc GR . . . .
C02B C -0.1530(6) 0.0618(3) 0.8484(5) 0.054(2) Uani 1 1 d . . . . .
H02P H -0.1745 0.0357 0.8677 0.065 Uiso 1 1 calc R . . . .
C02C C -0.1041(6) 0.0929(4) 0.9011(4) 0.062(3) Uani 1 1 d . . . . .
H02Q H -0.0902 0.0876 0.9565 0.075 Uiso 1 1 calc R . . . .
C02D C -0.0758(6) 0.1313(3) 0.8730(4) 0.055(2) Uani 1 1 d . . . . .
H02R H -0.0436 0.1529 0.9087 0.067 Uiso 1 1 calc R . . . .
C02E C 0.6649(7) 0.3457(3) 0.3775(5) 0.0691(18) Uani 1 1 d . U . . .
H02D H 0.6922 0.3671 0.3465 0.104 Uiso 1 1 calc GR . . . .
H02E H 0.6338 0.3222 0.3428 0.104 Uiso 1 1 calc GR . . . .
H02F H 0.7198 0.3344 0.4195 0.104 Uiso 1 1 calc GR . . . .
C02F C 0.4129(5) 0.4235(3) 0.6307(5) 0.057(2) Uani 1 1 d D . . . .
C02G C -0.5438(6) 0.1765(4) 0.4365(5) 0.070(3) Uani 1 1 d . . . . .
H02S H -0.5688 0.1484 0.4487 0.105 Uiso 1 1 calc GR . . . .
H02T H -0.5818 0.1859 0.3841 0.105 Uiso 1 1 calc GR . . . .
H02U H -0.5528 0.1975 0.4765 0.105 Uiso 1 1 calc GR . . . .
C02H C 0.4979(7) 0.3809(3) 0.3479(5) 0.0691(18) Uani 1 1 d . U . . .
H02G H 0.4404 0.3898 0.3693 0.104 Uiso 1 1 calc GR . . . .
H02H H 0.4778 0.3567 0.3115 0.104 Uiso 1 1 calc GR . . . .
H02I H 0.5195 0.4049 0.3195 0.104 Uiso 1 1 calc GR . . . .
Cl3A Cl 0.8305(4) 0.29994(17) 0.5154(4) 0.0359(6) Uani 0.298(3) 1 d . . P A 2
F00W F 0.237(3) 0.2427(17) 0.389(3) 0.084(3) Uani 0.132(6) 1 d . . P C 2
F00Z F 0.114(4) 0.2806(15) 0.381(2) 0.079(2) Uani 0.132(6) 1 d . . P C 2
F00K F 0.236(4) 0.2937(10) 0.461(2) 0.0549(16) Uani 0.132(6) 1 d . . P C 2
C6 C -0.4321(14) 0.0511(7) 0.5111(9) 0.130(4) Uani 0.5 1 d . . P . .
H6 H -0.4224 0.0626 0.5630 0.156 Uiso 0.5 1 calc R . P . .
C1 C -0.3508(10) 0.0335(7) 0.4861(10) 0.130(4) Uani 0.5 1 d G . P . .
H1 H -0.2857 0.0331 0.5209 0.156 Uiso 0.5 1 calc R . P . .
C3 C -0.3649(12) 0.0166(6) 0.4102(11) 0.130(4) Uani 0.5 1 d G . P . .
H3 H -0.3094 0.0046 0.3931 0.156 Uiso 0.5 1 calc R . P . .
C2 C -0.4602(14) 0.0173(6) 0.3593(9) 0.130(4) Uani 0.5 1 d G . P . .
H2 H -0.4699 0.0057 0.3074 0.156 Uiso 0.5 1 calc R . P . .
C8 C -0.5415(10) 0.0348(7) 0.3843(10) 0.130(4) Uani 0.5 1 d G . P . .
H8 H -0.6067 0.0353 0.3496 0.156 Uiso 0.5 1 calc R . P . .
C7 C -0.5274(12) 0.0517(6) 0.4602(11) 0.130(4) Uani 0.5 1 d G . P . .
H7 H -0.5830 0.0637 0.4773 0.156 Uiso 0.5 1 calc R . P . .
F1B F 0.3883(11) 0.4238(4) 0.5418(7) 0.0640(11) Uani 0.350(5) 1 d D . P B 2
F2B F 0.4480(13) 0.4597(4) 0.6132(8) 0.0446(9) Uani 0.350(5) 1 d D . P B 2
F3B F 0.3154(8) 0.4117(4) 0.6096(9) 0.0517(9) Uani 0.350(5) 1 d D . P B 2
H00C H -0.090(5) 0.198(2) 0.604(3) 0.04(2) Uiso 1 1 d D . . . .
H00D H -0.114(5) 0.2295(17) 0.544(4) 0.036(18) Uiso 1 1 d D . . . .

loop_
_atom_site_aniso_label
_atom_site_aniso_U_11
_atom_site_aniso_U_22
_atom_site_aniso_U_33
_atom_site_aniso_U_23
_atom_site_aniso_U_13
_atom_site_aniso_U_12
Fe01 0.0197(5) 0.0166(4) 0.0253(5) -0.0016(4) 0.0010(4) 0.0010(3)
Fe02 0.0216(5) 0.0268(5) 0.0171(5) -0.0020(4) 0.0049(4) -0.0042(4)
Cl03 0.0320(9) 0.0240(8) 0.0239(8) -0.0012(6) 0.0140(7) 0.0000(6)
Cl04 0.0429(10) 0.0277(8) 0.0246(8) 0.0018(6) 0.0152(7) -0.0010(7)
Cl00 0.0327(9) 0.0373(9) 0.0187(8) 0.0000(7) 0.0043(7) -0.0067(7)
Cl1 0.0612(13) 0.0434(11) 0.0527(12) 0.0176(9) 0.0269(10) 0.0071(9)
Cl2 0.0622(14) 0.0896(16) 0.0338(11) -0.0248(11) 0.0137(10) -0.0336(12)
Cl3 0.0312(13) 0.0197(11) 0.0487(16) -0.0078(10) -0.0076(10) 0.0026(9)
F009 0.0164(19) 0.046(2) 0.059(3) 0.030(2) 0.0054(18) -0.0026(17)
F00A 0.053(2) 0.0311(18) 0.073(2) 0.0148(17) 0.0173(19) 0.0016(16)
F00B 0.053(2) 0.0381(17) 0.038(2) 0.0000(17) 0.0011(19) -0.0071(15)
F00C 0.049(2) 0.049(2) 0.103(3) 0.008(2) 0.036(2) -0.0106(18)
N00D 0.018(3) 0.017(2) 0.019(3) 0.002(2) 0.001(2) -0.0020(19)
F00E 0.044(3) 0.027(2) 0.092(4) 0.021(2) -0.006(2) -0.0032(19)
N00F 0.020(3) 0.019(2) 0.012(2) -0.0003(19) 0.005(2) 0.003(2)
N00G 0.021(3) 0.018(3) 0.026(3) -0.004(2) 0.010(2) -0.008(2)
F00H 0.036(2) 0.094(4) 0.036(3) 0.030(2) 0.006(2) 0.014(2)
F2A 0.053(2) 0.0381(17) 0.038(2) 0.0000(17) 0.0011(19) -0.0071(15)
F00J 0.095(4) 0.024(3) 0.054(4) 0.019(3) 0.034(3) 0.017(3)
N00K 0.023(3) 0.023(3) 0.022(3) -0.005(2) 0.003(2) 0.002(2)
N00L 0.021(3) 0.024(3) 0.025(3) 0.008(2) -0.004(2) -0.003(2)
N00M 0.021(3) 0.043(3) 0.017(3) -0.003(2) 0.007(2) 0.002(2)
C00N 0.015(3) 0.020(3) 0.016(3) -0.005(2) 0.002(2) 0.001(2)
C00O 0.018(3) 0.022(3) 0.015(3) 0.003(2) 0.005(2) 0.004(2)
C00P 0.017(3) 0.015(3) 0.025(3) -0.006(2) 0.001(3) -0.003(2)
C00Q 0.022(3) 0.027(3) 0.022(3) -0.003(3) 0.011(3) -0.004(3)
C00S 0.018(3) 0.020(3) 0.017(3) 0.002(2) 0.004(3) -0.004(2)
C00T 0.020(3) 0.021(3) 0.021(3) 0.003(3) 0.002(3) -0.004(2)
C00U 0.019(3) 0.024(3) 0.012(3) 0.001(2) 0.007(2) 0.003(2)
F00V 0.029(3) 0.118(6) 0.100(5) 0.087(5) 0.004(3) -0.006(3)
C00W 0.024(3) 0.013(3) 0.027(3) 0.000(2) 0.007(3) 0.001(2)
C00X 0.015(3) 0.018(3) 0.014(3) 0.002(2) 0.004(2) 0.001(2)
F00Y 0.162(7) 0.052(3) 0.030(3) -0.012(3) 0.041(4) -0.046(4)
C00Z 0.024(3) 0.016(3) 0.024(3) 0.005(2) 0.012(3) 0.004(2)
C010 0.016(3) 0.023(3) 0.023(3) 0.002(3) 0.008(3) 0.006(2)
C011 0.020(3) 0.025(3) 0.018(3) 0.002(3) 0.004(3) -0.001(3)
C012 0.030(4) 0.013(3) 0.024(3) -0.002(2) 0.000(3) 0.003(2)
C013 0.020(3) 0.020(3) 0.036(4) 0.009(3) -0.001(3) 0.005(3)
C014 0.022(3) 0.020(3) 0.020(3) -0.002(2) 0.011(3) -0.001(2)
C015 0.022(3) 0.023(3) 0.021(3) 0.000(3) 0.003(3) -0.005(3)
C016 0.031(4) 0.011(3) 0.022(3) -0.005(2) 0.000(3) -0.004(2)
C017 0.018(3) 0.025(3) 0.030(4) 0.000(3) 0.005(3) -0.005(3)
C018 0.025(3) 0.024(3) 0.021(3) 0.000(3) 0.004(3) 0.003(3)
C019 0.027(3) 0.024(3) 0.025(3) 0.006(3) -0.001(3) -0.004(3)
C01A 0.018(3) 0.022(3) 0.019(3) 0.006(2) 0.002(3) 0.005(2)
C01B 0.037(4) 0.020(3) 0.026(3) -0.005(3) 0.017(3) -0.005(3)
C01C 0.027(3) 0.017(3) 0.029(4) -0.003(3) 0.001(3) 0.007(3)
C01D 0.021(3) 0.015(3) 0.027(3) -0.001(2) 0.010(3) -0.008(2)
C01E 0.030(4) 0.021(3) 0.033(4) 0.010(3) 0.007(3) -0.004(3)
C01F 0.020(3) 0.019(3) 0.036(4) 0.002(3) 0.010(3) -0.002(2)
C01G 0.031(4) 0.020(3) 0.025(3) -0.003(3) 0.009(3) 0.008(3)
C01H 0.023(3) 0.028(3) 0.025(3) 0.002(3) 0.005(3) -0.002(3)
C01I 0.016(3) 0.037(4) 0.042(4) 0.008(3) 0.002(3) -0.003(3)
C01J 0.024(3) 0.036(4) 0.019(3) 0.000(3) 0.009(3) -0.001(3)
C01K 0.026(4) 0.033(4) 0.039(4) 0.017(3) 0.005(3) 0.004(3)
C01L 0.031(4) 0.024(3) 0.022(3) 0.004(3) 0.009(3) -0.006(3)
C01M 0.022(3) 0.030(4) 0.036(4) 0.008(3) 0.008(3) 0.007(3)
C01N 0.024(3) 0.032(4) 0.020(3) -0.001(3) 0.005(3) -0.003(3)
C01O 0.020(3) 0.052(4) 0.015(3) 0.007(3) 0.005(3) 0.014(3)
C01P 0.019(3) 0.032(4) 0.035(4) 0.012(3) -0.011(3) -0.001(3)
C01Q 0.023(3) 0.019(3) 0.029(4) 0.003(3) 0.006(3) -0.002(3)
C01R 0.017(3) 0.036(4) 0.038(4) 0.018(3) 0.003(3) -0.005(3)
C01S 0.041(4) 0.024(4) 0.034(4) 0.009(3) -0.015(3) -0.009(3)
C01T 0.019(3) 0.029(4) 0.048(4) -0.001(3) 0.008(3) 0.009(3)
F3A 0.053(2) 0.0311(18) 0.073(2) 0.0148(17) 0.0173(19) 0.0016(16)
C01V 0.053(5) 0.026(4) 0.038(4) -0.006(3) 0.024(4) 0.001(3)
C01W 0.043(4) 0.025(3) 0.029(4) -0.002(3) 0.016(3) -0.003(3)
C01X 0.043(4) 0.032(4) 0.027(4) -0.011(3) 0.013(3) -0.009(3)
C01Y 0.060(5) 0.034(4) 0.032(4) -0.001(3) 0.018(4) 0.019(4)
C01Z 0.027(4) 0.026(4) 0.035(4) 0.012(3) 0.002(3) -0.006(3)
C020 0.025(4) 0.047(4) 0.023(4) -0.007(3) 0.003(3) 0.003(3)
C021 0.032(4) 0.056(5) 0.025(4) 0.011(3) 0.013(3) 0.020(3)
C022 0.033(4) 0.034(4) 0.029(4) 0.003(3) 0.005(3) -0.008(3)
F1A 0.049(2) 0.049(2) 0.103(3) 0.008(2) 0.036(2) -0.0106(18)
C024 0.047(5) 0.032(4) 0.046(5) -0.010(3) 0.019(4) -0.010(3)
C025 0.033(4) 0.053(5) 0.024(4) 0.003(3) 0.014(3) 0.005(3)
C026 0.019(4) 0.075(5) 0.024(4) 0.000(4) 0.005(3) 0.008(3)
C027 0.035(4) 0.080(6) 0.022(4) -0.005(4) 0.002(3) -0.012(4)
C028 0.028(4) 0.081(6) 0.024(4) -0.004(4) 0.006(3) 0.002(4)
C029 0.027(4) 0.085(6) 0.018(4) -0.003(4) 0.002(3) 0.016(4)
C02A 0.064(5) 0.056(5) 0.028(4) 0.008(4) 0.002(4) 0.023(4)
C02B 0.042(5) 0.081(6) 0.049(5) 0.036(5) 0.029(4) 0.042(4)
C02C 0.038(5) 0.131(9) 0.017(4) -0.003(5) 0.005(4) 0.044(5)
C02D 0.035(5) 0.114(8) 0.021(4) 0.003(5) 0.014(3) 0.017(5)
C02E 0.074(4) 0.057(4) 0.062(4) -0.010(3) -0.015(3) -0.026(3)
C02F 0.008(3) 0.083(6) 0.075(6) 0.025(5) 0.000(4) 0.002(4)
C02G 0.031(5) 0.140(9) 0.036(5) 0.009(5) -0.001(4) 0.027(5)
C02H 0.074(4) 0.057(4) 0.062(4) -0.010(3) -0.015(3) -0.026(3)
Cl3A 0.0312(13) 0.0197(11) 0.0487(16) -0.0078(10) -0.0076(10) 0.0026(9)
F00W 0.029(3) 0.118(6) 0.100(5) 0.087(5) 0.004(3) -0.006(3)
F00Z 0.162(7) 0.052(3) 0.030(3) -0.012(3) 0.041(4) -0.046(4)
F00K 0.095(4) 0.024(3) 0.054(4) 0.019(3) 0.034(3) 0.017(3)
C6 0.094(8) 0.186(12) 0.120(10) -0.010(9) 0.047(8) -0.012(9)
C1 0.094(8) 0.186(12) 0.120(10) -0.010(9) 0.047(8) -0.012(9)
C3 0.094(8) 0.186(12) 0.120(10) -0.010(9) 0.047(8) -0.012(9)
C2 0.094(8) 0.186(12) 0.120(10) -0.010(9) 0.047(8) -0.012(9)
C8 0.094(8) 0.186(12) 0.120(10) -0.010(9) 0.047(8) -0.012(9)
C7 0.094(8) 0.186(12) 0.120(10) -0.010(9) 0.047(8) -0.012(9)
F1B 0.049(2) 0.049(2) 0.103(3) 0.008(2) 0.036(2) -0.0106(18)
F2B 0.053(2) 0.0381(17) 0.038(2) 0.0000(17) 0.0011(19) -0.0071(15)
F3B 0.053(2) 0.0311(18) 0.073(2) 0.0148(17) 0.0173(19) 0.0016(16)

loop_
_atom_type_symbol
_atom_type_description
_atom_type_scat_dispersion_real
_atom_type_scat_dispersion_imag
_atom_type_scat_source
C C 0.0033 0.0016 'International Tables Vol C Tables 4.2.6.8 and 6.1.1.4'
H H 0.0000 0.0000 'International Tables Vol C Tables 4.2.6.8 and 6.1.1.4'
Cl Cl 0.1484 0.1585 'International Tables Vol C Tables 4.2.6.8 and 6.1.1.4'
F F 0.0171 0.0103 'International Tables Vol C Tables 4.2.6.8 and 6.1.1.4'
Fe Fe 0.3463 0.8444 'International Tables Vol C Tables 4.2.6.8 and 6.1.1.4'
N N 0.0061 0.0033 'International Tables Vol C Tables 4.2.6.8 and 6.1.1.4'

loop_
_geom_angle_atom_site_label_1
_geom_angle_atom_site_label_2
_geom_angle_atom_site_label_3
_geom_angle
N00D Fe01 Cl3 125.52(14)
N00D Fe01 N00F 97.71(18)
N00D Fe01 N00L 97.39(19)
N00D Fe01 Cl3A 115.1(2)
N00F Fe01 Cl3 133.05(14)
N00F Fe01 N00L 90.88(18)
N00F Fe01 Cl3A 120.5(2)
N00L Fe01 Cl3 99.71(15)
N00L Fe01 Cl3A 128.6(2)
N00G Fe02 Cl00 131.37(14)
N00G Fe02 N00K 94.40(19)
N00K Fe02 Cl00 96.74(14)
N00M Fe02 Cl00 130.86(15)
N00M Fe02 N00G 94.1(2)
N00M Fe02 N00K 97.2(2)
C00Z N00D Fe01 115.6(3)
C019 N00D Fe01 135.7(4)
C019 N00D C00Z 106.0(5)
C00O N00F Fe01 134.8(4)
C00O N00F C00S 106.7(4)
C00S N00F Fe01 116.5(4)
C00Q N00G Fe02 115.9(4)
C01D N00G Fe02 134.1(4)
C01D N00G C00Q 106.7(5)
Fe02 N00K H00C 107(4)
Fe02 N00K H00D 112(4)
C00P N00K Fe02 114.2(4)
C00P N00K H00C 116(4)
C00P N00K H00D 113(4)
H00C N00K H00D 92(5)
Fe01 N00L H00A 108.9
Fe01 N00L H00B 108.9
H00A N00L H00B 107.7
C00T N00L Fe01 113.4(4)
C00T N00L H00A 108.9
C00T N00L H00B 108.9
C01J N00M Fe02 116.2(4)
C020 N00M Fe02 135.0(4)
C020 N00M C01J 106.3(5)
C00U C00N C00X 123.0(5)
C00U C00N C01A 116.0(5)
C01A C00N C00X 121.0(5)
N00F C00O C010 122.5(5)
N00F C00O C011 110.7(5)
C011 C00O C010 126.7(5)
C012 C00P N00K 119.9(5)
C015 C00P N00K 119.9(5)
C015 C00P C012 120.1(5)
N00G C00Q C01H 108.4(5)
C01N C00Q N00G 124.9(5)
C01N C00Q C01H 126.5(6)
N00F C00S C014 107.9(5)
C00X C00S N00F 126.1(5)
C00X C00S C014 126.0(5)
C018 C00T N00L 118.6(5)
C01E C00T N00L 119.7(5)
C01E C00T C018 121.6(6)
C00N C00U Cl03 119.5(4)
C00W C00U Cl03 118.0(4)
C00W C00U C00N 122.5(5)
C00U C00W H00W 120.3
C00U C00W C01C 119.3(5)
C01C C00W H00W 120.3
C00S C00X C00N 116.1(5)
C00S C00X C00Z 129.9(5)
C00Z C00X C00N 114.0(5)
N00D C00Z C013 108.7(5)
C00X C00Z N00D 125.9(5)
C00X C00Z C013 125.1(5)
C00O C010 C01M 110.5(5)
C00O C010 C01T 110.4(5)
C00O C010 C01Y 109.3(5)
C01M C010 C01T 108.0(5)
C01Y C010 C01M 110.6(5)
C01Y C010 C01T 108.1(5)
C00O C011 H011 126.5
C014 C011 C00O 107.1(5)
C014 C011 H011 126.5
C00P C012 H012 120.4
C016 C012 C00P 119.2(5)
C016 C012 H012 120.4
C00Z C013 H013 126.5
C01P C013 C00Z 107.0(5)
C01P C013 H013 126.5
C00S C014 H014 126.2
C011 C014 C00S 107.6(5)
C011 C014 H014 126.2
C00P C015 H015 120.0
C00P C015 C01Q 120.1(6)
C01Q C015 H015 120.0
C012 C016 C01Z 119.6(5)
C017 C016 C012 121.3(6)
C017 C016 C01Z 119.1(6)
C016 C017 H017 120.8
C01Q C017 C016 118.4(6)
C01Q C017 H017 120.8
C00T C018 H018 120.7
C00T C018 C01L 118.5(6)
C01L C018 H018 120.7
N00D C019 C01P 110.0(5)
N00D C019 C01S 124.7(5)
C01P C019 C01S 125.3(5)
C00N C01A Cl04 119.5(4)
C01G C01A Cl04 117.5(5)
C01G C01A C00N 123.0(5)
C01D C01B C01V 110.1(5)
C01D C01B C01W 110.4(5)
C01D C01B C01X 110.0(5)
C01V C01B C01W 108.6(5)
C01V C01B C01X 108.4(5)
C01X C01B C01W 109.3(5)
C00W C01C H01C 120.0
C01G C01C C00W 120.0(5)
C01G C01C H01C 120.0
N00G C01D C01B 123.0(5)
N00G C01D C01F 110.2(5)
C01F C01D C01B 126.8(5)
C00T C01E H01E 120.2
C00T C01E C01K 119.6(6)
C01K C01E H01E 120.2
C01D C01F H01N 126.3
C01H C01F C01D 107.4(5)
C01H C01F H01N 126.3
C01A C01G H01G 120.4
C01C C01G C01A 119.3(6)
C01C C01G H01G 120.4
C00Q C01H H01O 126.4
C01F C01H C00Q 107.2(5)
C01F C01H H01O 126.4
C01K C01I H01I 120.5
C01K C01I C01L 118.9(6)
C01L C01I H01I 120.5
N00M C01J C025 108.1(5)
C01N C01J N00M 124.5(5)
C01N C01J C025 127.3(6)
C01E C01K C01I 120.7(6)
C01E C01K C02F 118.8(6)
C01I C01K C02F 120.5(6)
C018 C01L C022 119.8(6)
C01I C01L C018 120.6(6)
C01I C01L C022 119.4(6)
C010 C01M H01A 109.5
C010 C01M H01B 109.5
C010 C01M H01D 109.5
H01A C01M H01B 109.5
H01A C01M H01D 109.5
H01B C01M H01D 109.5
C00Q C01N C01J 129.6(6)
C00Q C01N C01O 115.4(5)
C01J C01N C01O 114.9(5)
C021 C01O C01N 121.5(6)
C021 C01O C028 117.7(6)
C028 C01O C01N 120.7(6)
C013 C01P C019 108.3(5)
C013 C01P H01P 125.8
C019 C01P H01P 125.8
C015 C01Q C01R 119.1(5)
C017 C01Q C015 121.0(6)
C017 C01Q C01R 119.9(5)
F009 C01R F00E 105.8(5)
F009 C01R C01Q 113.6(5)
F00E C01R C01Q 112.2(5)
F00H C01R F009 106.2(5)
F00H C01R F00E 105.3(5)
F00H C01R C01Q 113.0(6)
C019 C01S C02E 109.4(6)
C024 C01S C019 111.1(6)
C024 C01S C02E 108.2(6)
C024 C01S C02H 110.8(6)
C02H C01S C019 110.2(6)
C02H C01S C02E 107.1(7)
C010 C01T H01F 109.5
C010 C01T H01H 109.5
C010 C01T H01J 109.5
H01F C01T H01H 109.5
H01F C01T H01J 109.5
H01H C01T H01J 109.5
C01B C01V H01Q 109.5
C01B C01V H01R 109.5
C01B C01V H01S 109.5
H01Q C01V H01R 109.5
H01Q C01V H01S 109.5
H01R C01V H01S 109.5
C01B C01W H01T 109.5
C01B C01W H01U 109.5
C01B C01W H01V 109.5
H01T C01W H01U 109.5
H01T C01W H01V 109.5
H01U C01W H01V 109.5
C01B C01X H01W 109.5
C01B C01X H01X 109.5
C01B C01X H01Y 109.5
H01W C01X H01X 109.5
H01W C01X H01Y 109.5
H01X C01X H01Y 109.5
C010 C01Y H01K 109.5
C010 C01Y H01L 109.5
C010 C01Y H01M 109.5
H01K C01Y H01L 109.5
H01K C01Y H01M 109.5
H01L C01Y H01M 109.5
F00J C01Z C016 113.2(6)
F00V C01Z F00J 104.3(6)
F00V C01Z C016 114.0(6)
F00Y C01Z F00J 102.7(6)
F00Y C01Z F00V 107.9(7)
F00Y C01Z C016 113.6(5)
F00W C01Z C016 110.2(17)
F00W C01Z F00K 105(3)
F00Z C01Z C016 116(2)
F00Z C01Z F00W 112(3)
F00Z C01Z F00K 104(3)
F00K C01Z C016 108.0(15)
N00M C020 C026 110.9(6)
N00M C020 C029 122.6(6)
C026 C020 C029 126.5(6)
C01O C021 Cl1 120.1(5)
C01O C021 C02B 120.9(7)
C02B C021 Cl1 119.0(7)
F00A C022 F00B 106.1(6)
F00A C022 F00C 107.0(5)
F00A C022 C01L 113.8(5)
F00B C022 C01L 111.6(5)
F00C C022 F00B 105.4(5)
F00C C022 C01L 112.3(6)
C01S C024 H02A 109.5
C01S C024 H02B 109.5
C01S C024 H02C 109.5
H02A C024 H02B 109.5
H02A C024 H02C 109.5
H02B C024 H02C 109.5
C01J C025 H025 126.0
C026 C025 C01J 108.0(6)
C026 C025 H025 126.0
C020 C026 H026 126.7
C025 C026 C020 106.7(6)
C025 C026 H026 126.7
H02J C027 H02K 109.5
H02J C027 H02L 109.5
H02K C027 H02L 109.5
C029 C027 H02J 109.5
C029 C027 H02K 109.5
C029 C027 H02L 109.5
C01O C028 Cl2 120.4(5)
C02D C028 Cl2 117.0(7)
C02D C028 C01O 122.6(8)
C020 C029 C027 109.2(6)
C020 C029 C02G 109.3(6)
C027 C029 C02G 107.7(7)
C02A C029 C020 110.0(6)
C02A C029 C027 111.4(6)
C02A C029 C02G 109.3(7)
C029 C02A H02M 109.5
C029 C02A H02N 109.5
C029 C02A H02O 109.5
H02M C02A H02N 109.5
H02M C02A H02O 109.5
H02N C02A H02O 109.5
C021 C02B H02P 120.1
C02C C02B C021 119.8(8)
C02C C02B H02P 120.1
C02B C02C H02Q 120.0
C02D C02C C02B 120.0(7)
C02D C02C H02Q 120.0
C028 C02D C02C 118.9(9)
C028 C02D H02R 120.5
C02C C02D H02R 120.5
C01S C02E H02D 109.5
C01S C02E H02E 109.5
C01S C02E H02F 109.5
H02D C02E H02E 109.5
H02D C02E H02F 109.5
H02E C02E H02F 109.5
F2A C02F C01K 115.5(6)
F2A C02F F3A 95.3(7)
C01K C02F F1B 101.7(8)
F3A C02F C01K 111.0(6)
F1A C02F F2A 113.9(7)
F1A C02F C01K 113.8(7)
F1A C02F F3A 105.3(6)
F2B C02F C01K 117.8(10)
F2B C02F F1B 76.0(9)
F2B C02F F3B 124.9(11)
F3B C02F C01K 113.6(8)
F3B C02F F1B 75.6(9)
C029 C02G H02S 109.5
C029 C02G H02T 109.5
C029 C02G H02U 109.5
H02S C02G H02T 109.5
H02S C02G H02U 109.5
H02T C02G H02U 109.5
C01S C02H H02G 109.5
C01S C02H H02H 109.5
C01S C02H H02I 109.5
H02G C02H H02H 109.5
H02G C02H H02I 109.5
H02H C02H H02I 109.5
C1 C6 H6 120.0
C1 C6 C7 120.0
C7 C6 H6 120.0
C6 C1 H1 120.0
C6 C1 C3 120.0
C3 C1 H1 120.0
C1 C3 H3 120.0
C2 C3 C1 120.0
C2 C3 H3 120.0
C3 C2 H2 120.0
C8 C2 C3 120.0
C8 C2 H2 120.0
C2 C8 H8 120.0
C2 C8 C7 120.0
C7 C8 H8 120.0
C6 C7 H7 120.0
C8 C7 C6 120.0
C8 C7 H7 120.0
C02F F1B F3B 48.2(5)
C02F F3B F1B 56.3(6)

loop_
_geom_bond_atom_site_label_1
_geom_bond_atom_site_label_2
_geom_bond_distance
Fe01 Cl3 2.263(2)
Fe01 N00D 2.033(4)
Fe01 N00F 2.042(5)
Fe01 N00L 2.183(5)
Fe01 Cl3A 2.275(5)
Fe02 Cl00 2.2621(17)
Fe02 N00G 2.039(5)
Fe02 N00K 2.196(5)
Fe02 N00M 2.038(5)
Cl03 C00U 1.738(5)
Cl04 C01A 1.749(6)
Cl1 C021 1.736(8)
Cl2 C028 1.737(9)
F009 C01R 1.333(7)
F00A C022 1.320(8)
F00B C022 1.349(7)
F00C C022 1.340(8)
N00D C00Z 1.414(7)
N00D C019 1.358(7)
F00E C01R 1.352(8)
N00F C00O 1.349(7)
N00F C00S 1.408(7)
N00G C00Q 1.405(7)
N00G C01D 1.350(7)
F00H C01R 1.326(8)
F2A C02F 1.339(9)
F00J C01Z 1.335(8)
N00K C00P 1.431(8)
N00K H00C 0.98(5)
N00K H00D 0.97(5)
N00L H00A 0.9100
N00L H00B 0.9100
N00L C00T 1.443(7)
N00M C01J 1.415(8)
N00M C020 1.338(8)
C00N C00U 1.390(8)
C00N C00X 1.512(8)
C00N C01A 1.394(8)
C00O C010 1.521(8)
C00O C011 1.411(8)
C00P C012 1.390(8)
C00P C015 1.377(8)
C00Q C01H 1.414(8)
C00Q C01N 1.385(8)
C00S C00X 1.394(8)
C00S C014 1.426(8)
C00T C018 1.383(8)
C00T C01E 1.366(8)
C00U C00W 1.374(8)
F00V C01Z 1.317(9)
C00W H00W 0.9500
C00W C01C 1.392(8)
C00X C00Z 1.399(8)
F00Y C01Z 1.315(8)
C00Z C013 1.425(8)
C010 C01M 1.533(8)
C010 C01T 1.539(8)
C010 C01Y 1.529(8)
C011 H011 0.9500
C011 C014 1.364(8)
C012 H012 0.9500
C012 C016 1.390(9)
C013 H013 0.9500
C013 C01P 1.352(9)
C014 H014 0.9500
C015 H015 0.9500
C015 C01Q 1.387(8)
C016 C017 1.389(8)
C016 C01Z 1.495(9)
C017 H017 0.9500
C017 C01Q 1.385(8)
C018 H018 0.9500
C018 C01L 1.397(8)
C019 C01P 1.418(9)
C019 C01S 1.515(9)
C01A C01G 1.374(8)
C01B C01D 1.511(8)
C01B C01V 1.529(9)
C01B C01W 1.543(8)
C01B C01X 1.540(9)
C01C H01C 0.9500
C01C C01G 1.374(9)
C01D C01F 1.409(8)
C01E H01E 0.9500
C01E C01K 1.383(9)
C01F H01N 0.9500
C01F C01H 1.370(8)
C01G H01G 0.9500
C01H H01O 0.9500
C01I H01I 0.9500
C01I C01K 1.388(9)
C01I C01L 1.391(9)
C01J C01N 1.397(9)
C01J C025 1.419(9)
C01K C02F 1.477(10)
C01L C022 1.486(9)
C01M H01A 0.9800
C01M H01B 0.9800
C01M H01D 0.9800
C01N C01O 1.516(8)
C01O C021 1.375(10)
C01O C028 1.394(10)
C01P H01P 0.9500
C01Q C01R 1.490(9)
C01S C024 1.506(9)
C01S C02E 1.555(12)
C01S C02H 1.513(10)
C01T H01F 0.9800
C01T H01H 0.9800
C01T H01J 0.9800
F3A C02F 1.390(9)
C01V H01Q 0.9800
C01V H01R 0.9800
C01V H01S 0.9800
C01W H01T 0.9800
C01W H01U 0.9800
C01W H01V 0.9800
C01X H01W 0.9800
C01X H01X 0.9800
C01X H01Y 0.9800
C01Y H01K 0.9800
C01Y H01L 0.9800
C01Y H01M 0.9800
C01Z F00W 1.26(6)
C01Z F00Z 1.17(5)
C01Z F00K 1.29(4)
C020 C026 1.427(9)
C020 C029 1.526(9)
C021 C02B 1.400(10)
F1A C02F 1.291(9)
C024 H02A 0.9800
C024 H02B 0.9800
C024 H02C 0.9800
C025 H025 0.9500
C025 C026 1.356(9)
C026 H026 0.9500
C027 H02J 0.9800
C027 H02K 0.9800
C027 H02L 0.9800
C027 C029 1.535(10)
C028 C02D 1.377(10)
C029 C02A 1.521(11)
C029 C02G 1.557(10)
C02A H02M 0.9800
C02A H02N 0.9800
C02A H02O 0.9800
C02B H02P 0.9500
C02B C02C 1.391(13)
C02C H02Q 0.9500
C02C C02D 1.380(13)
C02D H02R 0.9500
C02E H02D 0.9800
C02E H02E 0.9800
C02E H02F 0.9800
C02F F1B 1.500(12)
C02F F2B 1.286(12)
C02F F3B 1.343(11)
C02G H02S 0.9800
C02G H02T 0.9800
C02G H02U 0.9800
C02H H02G 0.9800
C02H H02H 0.9800
C02H H02I 0.9800
C6 H6 0.9500
C6 C1 1.3900
C6 C7 1.3900
C1 H1 0.9500
C1 C3 1.3900
C3 H3 0.9500
C3 C2 1.3900
C2 H2 0.9500
C2 C8 1.3900
C8 H8 0.9500
C8 C7 1.3900
C7 H7 0.9500
F1B F3B 1.746(18)

loop_
_geom_torsion_atom_site_label_1
_geom_torsion_atom_site_label_2
_geom_torsion_atom_site_label_3
_geom_torsion_atom_site_label_4
_geom_torsion
Fe01 N00D C00Z C00X 21.5(7)
Fe01 N00D C00Z C013 -164.0(4)
Fe01 N00D C019 C01P 159.2(5)
Fe01 N00D C019 C01S -22.1(10)
Fe01 N00F C00O C010 18.1(8)
Fe01 N00F C00O C011 -163.5(4)
Fe01 N00F C00S C00X -13.8(7)
Fe01 N00F C00S C014 166.6(4)
Fe01 N00L C00T C018 86.4(6)
Fe01 N00L C00T C01E -90.4(6)
Fe02 N00G C00Q C01H -160.2(4)
Fe02 N00G C00Q C01N 24.4(7)
Fe02 N00G C01D C01B -24.7(8)
Fe02 N00G C01D C01F 155.5(4)
Fe02 N00K C00P C012 86.7(6)
Fe02 N00K C00P C015 -89.6(6)
Fe02 N00M C01J C01N -21.8(8)
Fe02 N00M C01J C025 162.4(4)
Fe02 N00M C020 C026 -159.4(5)
Fe02 N00M C020 C029 18.7(10)
Cl03 C00U C00W C01C 178.6(4)
Cl04 C01A C01G C01C 179.8(5)
Cl1 C021 C02B C02C 179.7(5)
Cl2 C028 C02D C02C 179.5(6)
N00D C00Z C013 C01P -0.2(7)
N00D C019 C01P C013 0.3(8)
N00D C019 C01S C024 71.5(9)
N00D C019 C01S C02E -47.9(9)
N00D C019 C01S C02H -165.4(7)
N00F C00O C010 C01M -61.7(7)
N00F C00O C010 C01T 179.0(5)
N00F C00O C010 C01Y 60.2(7)
N00F C00O C011 C014 1.3(7)
N00F C00S C00X C00N 176.2(5)
N00F C00S C00X C00Z -3.8(10)
N00F C00S C014 C011 0.4(6)
N00G C00Q C01H C01F -1.3(7)
N00G C00Q C01N C01J 3.1(10)
N00G C00Q C01N C01O 179.5(5)
N00G C01D C01F C01H 1.5(6)
N00K C00P C012 C016 -177.6(5)
N00K C00P C015 C01Q 177.2(5)
N00L C00T C018 C01L -176.5(5)
N00L C00T C01E C01K 177.9(6)
N00M C01J C01N C00Q -4.7(11)
N00M C01J C01N C01O 178.8(6)
N00M C01J C025 C026 2.9(8)
N00M C020 C026 C025 0.7(9)
N00M C020 C029 C027 50.0(9)
N00M C020 C029 C02A -72.5(8)
N00M C020 C029 C02G 167.5(7)
C00N C00U C00W C01C -1.2(9)
C00N C00X C00Z N00D 179.1(5)
C00N C00X C00Z C013 5.5(8)
C00N C01A C01G C01C 0.0(9)
C00O N00F C00S C00X 180.0(5)
C00O N00F C00S C014 0.4(6)
C00O C011 C014 C00S -0.9(6)
C00P C012 C016 C017 1.0(8)
C00P C012 C016 C01Z -178.9(5)
C00P C015 C01Q C017 -0.2(9)
C00P C015 C01Q C01R -179.4(6)
C00Q N00G C01D C01B 177.5(5)
C00Q N00G C01D C01F -2.3(6)
C00Q C01N C01O C021 -86.3(7)
C00Q C01N C01O C028 92.5(7)
C00S N00F C00O C010 -179.5(5)
C00S N00F C00O C011 -1.0(6)
C00S C00X C00Z N00D -0.9(10)
C00S C00X C00Z C013 -174.5(6)
C00T C018 C01L C01I -0.9(9)
C00T C018 C01L C022 175.4(6)
C00T C01E C01K C01I -2.0(10)
C00T C01E C01K C02F 178.0(6)
C00U C00N C00X C00S 91.8(7)
C00U C00N C00X C00Z -88.2(7)
C00U C00N C01A Cl04 -179.8(4)
C00U C00N C01A C01G 0.0(8)
C00U C00W C01C C01G 1.2(9)
C00W C01C C01G C01A -0.6(9)
C00X C00N C00U Cl03 -1.7(7)
C00X C00N C00U C00W 178.2(5)
C00X C00N C01A Cl04 2.6(7)
C00X C00N C01A C01G -177.6(5)
C00X C00S C014 C011 -179.2(5)
C00X C00Z C013 C01P 174.4(6)
C00Z N00D C019 C01P -0.4(7)
C00Z N00D C019 C01S 178.3(6)
C00Z C013 C01P C019 -0.1(8)
C010 C00O C011 C014 179.6(5)
C011 C00O C010 C01M 120.1(6)
C011 C00O C010 C01T 0.8(8)
C011 C00O C010 C01Y -118.0(6)
C012 C00P C015 C01Q 0.9(8)
C012 C016 C017 C01Q -0.3(9)
C012 C016 C01Z F00J 46.2(8)
C012 C016 C01Z F00V 165.2(7)
C012 C016 C01Z F00Y -70.5(8)
C012 C016 C01Z F00W -132(3)
C012 C016 C01Z F00Z -3(3)
C012 C016 C01Z F00K 114(2)
C014 C00S C00X C00N -4.2(8)
C014 C00S C00X C00Z 175.7(6)
C015 C00P C012 C016 -1.4(8)
C015 C01Q C01R F009 -168.8(6)
C015 C01Q C01R F00E 71.2(8)
C015 C01Q C01R F00H -47.6(8)
C016 C017 C01Q C015 -0.2(9)
C016 C017 C01Q C01R 179.1(6)
C017 C016 C01Z F00J -133.7(6)
C017 C016 C01Z F00V -14.7(10)
C017 C016 C01Z F00Y 109.6(7)
C017 C016 C01Z F00W 48(3)
C017 C016 C01Z F00Z 178(3)
C017 C016 C01Z F00K -66(2)
C017 C01Q C01R F009 12.0(9)
C017 C01Q C01R F00E -108.0(6)
C017 C01Q C01R F00H 133.1(6)
C018 C00T C01E C01K 1.2(10)
C018 C01L C022 F00A 27.2(9)
C018 C01L C022 F00B -92.9(7)
C018 C01L C022 F00C 149.0(6)
C019 N00D C00Z C00X -174.2(6)
C019 N00D C00Z C013 0.4(6)
C01A C00N C00U Cl03 -179.3(4)
C01A C00N C00U C00W 0.6(8)
C01A C00N C00X C00S -90.8(7)
C01A C00N C00X C00Z 89.2(6)
C01B C01D C01F C01H -178.3(5)
C01D N00G C00Q C01H 2.2(6)
C01D N00G C00Q C01N -173.1(6)
C01D C01F C01H C00Q 0.0(7)
C01E C00T C018 C01L 0.2(9)
C01E C01K C02F F2A -9.4(10)
C01E C01K C02F F3A -116.4(7)
C01E C01K C02F F1A 125.0(8)
C01E C01K C02F F1B 92.4(9)
C01E C01K C02F F2B 12.2(12)
C01E C01K C02F F3B 171.6(9)
C01H C00Q C01N C01J -171.4(6)
C01H C00Q C01N C01O 5.1(9)
C01I C01K C02F F2A 170.6(7)
C01I C01K C02F F3A 63.6(9)
C01I C01K C02F F1A -55.0(10)
C01I C01K C02F F1B -87.5(9)
C01I C01K C02F F2B -167.8(9)
C01I C01K C02F F3B -8.3(12)
C01I C01L C022 F00A -156.5(6)
C01I C01L C022 F00B 83.4(8)
C01I C01L C022 F00C -34.7(8)
C01J N00M C020 C026 1.1(8)
C01J N00M C020 C029 179.2(6)
C01J C01N C01O C021 90.7(7)
C01J C01N C01O C028 -90.5(7)
C01J C025 C026 C020 -2.2(8)
C01K C01I C01L C018 0.1(10)
C01K C01I C01L C022 -176.2(6)
C01K C02F F1B F3B 111.7(8)
C01K C02F F3B F1B -96.7(9)
C01L C01I C01K C01E 1.4(10)
C01L C01I C01K C02F -178.7(6)
C01N C00Q C01H C01F 173.9(6)
C01N C01J C025 C026 -172.8(7)
C01N C01O C021 Cl1 -3.0(9)
C01N C01O C021 C02B 177.6(6)
C01N C01O C028 Cl2 2.9(9)
C01N C01O C028 C02D -176.7(6)
C01O C021 C02B C02C -0.8(10)
C01O C028 C02D C02C -0.9(11)
C01P C019 C01S C024 -110.0(7)
C01P C019 C01S C02E 130.6(7)
C01P C019 C01S C02H 13.1(10)
C01S C019 C01P C013 -178.4(6)
C01V C01B C01D N00G -162.4(5)
C01V C01B C01D C01F 17.3(8)
C01W C01B C01D N00G 77.7(7)
C01W C01B C01D C01F -102.6(7)
C01X C01B C01D N00G -43.0(7)
C01X C01B C01D C01F 136.7(6)
C01Z C016 C017 C01Q 179.6(6)
C020 N00M C01J C01N 173.5(6)
C020 N00M C01J C025 -2.4(7)
C021 C01O C028 Cl2 -178.3(5)
C021 C01O C028 C02D 2.2(10)
C021 C02B C02C C02D 2.2(11)
C025 C01J C01N C00Q 170.4(7)
C025 C01J C01N C01O -6.1(10)
C026 C020 C029 C027 -132.1(7)
C026 C020 C029 C02A 105.4(8)
C026 C020 C029 C02G -14.6(11)
C028 C01O C021 Cl1 178.1(5)
C028 C01O C021 C02B -1.3(10)
C029 C020 C026 C025 -177.4(7)
C02B C02C C02D C028 -1.3(11)
C6 C1 C3 C2 0.0
C1 C6 C7 C8 0.0
C1 C3 C2 C8 0.0
C3 C2 C8 C7 0.0
C2 C8 C7 C6 0.0
C7 C6 C1 C3 0.0
F2B C02F F1B F3B -132.3(12)
F2B C02F F3B F1B 61.1(12)
